data_4131253
loop_
_publ_author_name
'Sahu, Sumit'
'Gabba\"i, Fran\,cois P'

_publ_section_title
;
 Photoreductive Elimination of Chlorine from Antimony in an
 [SbPd]<sup>VII</sup> Complex.
;
_journal_issue 14
_journal_name_full 'Journal of the American Chemical Society'
_journal_page_first 5035
_journal_page_last 5038
_journal_paper_doi 10.1021/jacs.7b01977
_journal_volume 139
_journal_year 2017
_chemical_formula_moiety 'C36 H28 Cl5 P2 Pd Sb'
_chemical_formula_sum 'C36 H28 Cl5 P2 Pd Sb'
_chemical_formula_weight 927.92
_space_group_crystal_system orthorhombic
_space_group_IT_number 19
_space_group_name_Hall 'P 2ac 2ab'
_space_group_name_H-M_alt 'P 21 21 21'
_atom_sites_solution_hydrogens geom
_audit_creation_date 2017-02-13
_audit_creation_method
;
Olex2 1.2
(compiled 2015.01.26 svn.r3150 for OlexSys, GUI svn.r4998)
;
_cell_angle_alpha 90
_cell_angle_beta 90
_cell_angle_gamma 90
_cell_formula_units_Z 4
_cell_length_a 13.1833(5)
_cell_length_b 14.0387(5)
_cell_length_c 18.8114(7)
_cell_measurement_reflns_used 9590
_cell_measurement_temperature 110
_cell_measurement_theta_max 28.95
_cell_measurement_theta_min 2.38
_cell_volume 3481.5(2)
_computing_molecular_graphics 'Olex2 (Dolomanov et al., 2009)'
_computing_publication_material 'Olex2 (Dolomanov et al., 2009)'
_computing_structure_refinement 'XL (Sheldrick, 2008)'
_diffrn_ambient_temperature 110
_diffrn_measured_fraction_theta_full 1.000
_diffrn_measured_fraction_theta_max 0.998
_diffrn_measurement_device_type 'Bruker APEX-II CCD'
_diffrn_measurement_method '\f and \w scans'
_diffrn_radiation_type MoK\a
_diffrn_radiation_wavelength 0.71073
_diffrn_reflns_av_R_equivalents 0.0257
_diffrn_reflns_av_unetI/netI 0.0451
_diffrn_reflns_Laue_measured_fraction_full 1.000
_diffrn_reflns_Laue_measured_fraction_max 0.998
_diffrn_reflns_limit_h_max 18
_diffrn_reflns_limit_h_min -18
_diffrn_reflns_limit_k_max 20
_diffrn_reflns_limit_k_min 0
_diffrn_reflns_limit_l_max 26
_diffrn_reflns_limit_l_min 0
_diffrn_reflns_number 11078
_diffrn_reflns_point_group_measured_fraction_full 1.000
_diffrn_reflns_point_group_measured_fraction_max 0.998
_diffrn_reflns_theta_full 25.242
_diffrn_reflns_theta_max 30.636
_diffrn_reflns_theta_min 1.810
_diffrn_standards_number 0
_exptl_absorpt_coefficient_mu 1.795
_exptl_absorpt_correction_T_max 0.4935
_exptl_absorpt_correction_T_min 0.4058
_exptl_absorpt_correction_type multi-scan
_exptl_absorpt_process_details
;
SADABS-2014/5 (Bruker,2014/5) was used for absorption correction.
wR2(int) was 0.0994 before and 0.0603 after correction.
The Ratio of minimum to maximum transmission is 0.8223.
The \l/2 correction factor is 0.00150.
;
_exptl_crystal_colour yellow
_exptl_crystal_colour_primary yellow
_exptl_crystal_density_diffrn 1.770
_exptl_crystal_description plate
_exptl_crystal_F_000 1824
_exptl_crystal_size_max 0.2
_exptl_crystal_size_mid 0.1
_exptl_crystal_size_min 0.06
_refine_diff_density_max 1.261
_refine_diff_density_min -0.696
_refine_diff_density_rms 0.128
_refine_ls_abs_structure_details
;
 Refined as an inversion twin.
;
_refine_ls_abs_structure_Flack 0.45(2)
_refine_ls_extinction_method none
_refine_ls_goodness_of_fit_ref 1.080
_refine_ls_hydrogen_treatment constr
_refine_ls_matrix_type full
_refine_ls_number_parameters 407
_refine_ls_number_reflns 10705
_refine_ls_number_restraints 0
_refine_ls_restrained_S_all 1.080
_refine_ls_R_factor_all 0.0484
_refine_ls_R_factor_gt 0.0367
_refine_ls_shift/su_max 0.001
_refine_ls_shift/su_mean 0.000
_refine_ls_structure_factor_coef Fsqd
_refine_ls_weighting_details 'w=1/[\s^2^(Fo^2^)+(0.0308P)^2^+4.5133P] where P=(Fo^2^+2Fc^2^)/3'
_refine_ls_weighting_scheme calc
_refine_ls_wR_factor_gt 0.0742
_refine_ls_wR_factor_ref 0.0792
_reflns_Friedel_coverage 0.816
_reflns_Friedel_fraction_full 1.000
_reflns_Friedel_fraction_max 0.998
_reflns_number_gt 9478
_reflns_number_total 10705
_reflns_threshold_expression 'I > 2\s(I)'
_cod_data_source_file ja7b01977_si_003.cif
_cod_data_source_block 2
_cod_database_code 4131253
_shelx_space_group_comment
;
The symmetry employed for this shelxl refinement is uniquely defined
by the following loop, which should always be used as a source of
symmetry information in preference to the above space-group names.
They are only intended as comments.
;
_shelx_estimated_absorpt_t_max 0.715
_shelx_estimated_absorpt_t_min 0.715
_olex2_refinement_description
;
1. Twinned data refinement
 Scales: 0.55(2) 0.45(2)
2. Fixed Uiso
 At 1.2 times of:
  All C(H) groups
3.a Aromatic/amide H refined with riding coordinates:
 C18(H18), C17(H17), C16(H16), C15(H15), C14(H14), C12(H12), C11(H11),
 C10(H10), C9(H9), C8(H8), C5(H5), C4(H4), C3(H3), C2(H2), C29(H29), C28(H28),
 C27(H27), C26(H26), C23(H23), C22(H22), C21(H21), C20(H20), C36(H36), C35(H35),
  C34(H34), C33(H33), C32(H32), C30(H30)
;
_shelx_shelxl_version_number 2014/7
_olex2_submission_special_instructions 'No special instructions were received'

loop_
_space_group_symop_operation_xyz
'x, y, z'
'-x+1/2, -y, z+1/2'
'x+1/2, -y+1/2, -z'
'-x, y+1/2, -z+1/2'

loop_
_atom_site_label
_atom_site_type_symbol
_atom_site_fract_x
_atom_site_fract_y
_atom_site_fract_z
_atom_site_U_iso_or_equiv
_atom_site_adp_type
_atom_site_occupancy
_atom_site_site_symmetry_order
_atom_site_calc_flag
_atom_site_refinement_flags_posn
C19 C 0.3375(4) 0.3791(4) 0.6019(3) 0.0173(11) Uani 1 1 d .
C18 C 0.6606(5) 0.5937(5) 0.3420(3) 0.0225(12) Uani 1 1 d .
H18 H 0.6035 0.5897 0.3131 0.027 Uiso 1 1 calc R
C17 C 0.7561(5) 0.5761(5) 0.3138(3) 0.0277(14) Uani 1 1 d .
H17 H 0.7633 0.5615 0.2658 0.033 Uiso 1 1 calc R
C16 C 0.8394(5) 0.5804(5) 0.3568(4) 0.0276(14) Uani 1 1 d .
H16 H 0.9032 0.5679 0.3381 0.033 Uiso 1 1 calc R
C15 C 0.8298(5) 0.6031(6) 0.4280(4) 0.0355(16) Uani 1 1 d .
H15 H 0.8870 0.6065 0.4567 0.043 Uiso 1 1 calc R
C14 C 0.7351(5) 0.6207(5) 0.4563(3) 0.0284(14) Uani 1 1 d .
H14 H 0.7285 0.6349 0.5043 0.034 Uiso 1 1 calc R
C13 C 0.6506(4) 0.6174(4) 0.4137(3) 0.0195(11) Uani 1 1 d .
C12 C 0.3737(4) 0.7610(4) 0.3941(3) 0.0202(11) Uani 1 1 d .
H12 H 0.3283 0.7215 0.4180 0.024 Uiso 1 1 calc R
C11 C 0.3387(5) 0.8395(5) 0.3576(3) 0.0243(13) Uani 1 1 d .
H11 H 0.2695 0.8525 0.3565 0.029 Uiso 1 1 calc R
C10 C 0.4053(5) 0.8989(4) 0.3227(3) 0.0279(13) Uani 1 1 d .
H10 H 0.3810 0.9521 0.2986 0.033 Uiso 1 1 calc R
C9 C 0.5061(5) 0.8802(5) 0.3236(3) 0.0268(13) Uani 1 1 d .
H9 H 0.5504 0.9207 0.2998 0.032 Uiso 1 1 calc R
C8 C 0.5444(5) 0.8012(4) 0.3596(3) 0.0212(12) Uani 1 1 d .
H8 H 0.6137 0.7891 0.3599 0.025 Uiso 1 1 calc R
C7 C 0.4782(4) 0.7407(4) 0.3952(3) 0.0180(10) Uani 1 1 d .
C6 C 0.5320(4) 0.6849(4) 0.5351(3) 0.0157(10) Uani 1 1 d .
C5 C 0.5892(4) 0.7687(4) 0.5417(3) 0.0194(11) Uani 1 1 d .
H5 H 0.6189 0.7948 0.5013 0.023 Uiso 1 1 calc R
Cl5 Cl 0.35739(11) 0.53710(11) 0.33345(7) 0.0227(3) Uani 1 1 d .
C4 C 0.6029(5) 0.8138(4) 0.6064(3) 0.0225(11) Uani 1 1 d .
H4 H 0.6430 0.8682 0.6096 0.027 Uiso 1 1 calc R
Cl4 Cl 0.54503(10) 0.44288(10) 0.52609(7) 0.0178(3) Uani 1 1 d .
C3 C 0.5563(5) 0.7773(4) 0.6662(3) 0.0218(12) Uani 1 1 d .
H3 H 0.5637 0.8078 0.7097 0.026 Uiso 1 1 calc R
Cl3 Cl 0.26972(11) 0.58606(10) 0.52797(7) 0.0195(3) Uani 1 1 d .
C2 C 0.4989(4) 0.6957(4) 0.6613(3) 0.0204(11) Uani 1 1 d .
H2 H 0.4675 0.6712 0.7017 0.024 Uiso 1 1 calc R
P2 P 0.35228(11) 0.35487(10) 0.44868(8) 0.0165(3) Uani 1 1 d .
Cl2 Cl 0.51361(11) 0.47368(11) 0.70420(7) 0.0235(3) Uani 1 1 d .
C1 C 0.4877(4) 0.6501(4) 0.5969(3) 0.0162(11) Uani 1 1 d .
P1 P 0.52227(11) 0.63866(10) 0.44470(8) 0.0150(3) Uani 1 1 d .
Cl1 Cl 0.28923(11) 0.57654(11) 0.70011(7) 0.0233(3) Uani 1 1 d .
Pd1 Pd 0.43561(3) 0.49758(3) 0.43861(2) 0.01440(8) Uani 1 1 d .
Sb1 Sb 0.39810(3) 0.52131(2) 0.60981(2) 0.01512(8) Uani 1 1 d .
C29 C 0.0665(5) 0.4109(5) 0.3820(4) 0.0337(15) Uani 1 1 d .
H29 H 0.0218 0.4620 0.3855 0.040 Uiso 1 1 calc R
C28 C 0.0362(5) 0.3293(6) 0.3493(3) 0.0321(16) Uani 1 1 d .
H28 H -0.0292 0.3242 0.3311 0.039 Uiso 1 1 calc R
C27 C 0.1023(6) 0.2549(5) 0.3434(4) 0.0378(17) Uani 1 1 d .
H27 H 0.0812 0.1991 0.3212 0.045 Uiso 1 1 calc R
C26 C 0.2005(6) 0.2607(5) 0.3699(4) 0.0320(15) Uani 1 1 d .
H26 H 0.2453 0.2100 0.3643 0.038 Uiso 1 1 calc R
C25 C 0.2308(4) 0.3431(4) 0.4048(3) 0.0190(11) Uani 1 1 d .
C24 C 0.3217(4) 0.3237(4) 0.5414(3) 0.0188(11) Uani 1 1 d .
C23 C 0.2756(5) 0.2339(4) 0.5496(3) 0.0238(12) Uani 1 1 d .
H23 H 0.2640 0.1963 0.5097 0.029 Uiso 1 1 calc R
C22 C 0.2474(5) 0.2008(4) 0.6154(4) 0.0266(13) Uani 1 1 d .
H22 H 0.2181 0.1408 0.6195 0.032 Uiso 1 1 calc R
C21 C 0.2619(5) 0.2549(5) 0.6748(3) 0.0224(13) Uani 1 1 d .
H21 H 0.2425 0.2323 0.7192 0.027 Uiso 1 1 calc R
C20 C 0.3063(4) 0.3448(4) 0.6680(3) 0.0203(12) Uani 1 1 d .
H20 H 0.3153 0.3824 0.7082 0.024 Uiso 1 1 calc R
C36 C 0.4480(5) 0.2619(5) 0.3406(3) 0.0263(13) Uani 1 1 d .
H36 H 0.4178 0.3089 0.3129 0.032 Uiso 1 1 calc R
C35 C 0.5100(5) 0.1939(5) 0.3097(4) 0.0298(14) Uani 1 1 d .
H35 H 0.5224 0.1956 0.2611 0.036 Uiso 1 1 calc R
C34 C 0.5532(5) 0.1240(4) 0.3508(4) 0.0257(13) Uani 1 1 d .
H34 H 0.5929 0.0773 0.3294 0.031 Uiso 1 1 calc R
C33 C 0.5384(5) 0.1221(5) 0.4234(4) 0.0300(15) Uani 1 1 d .
H33 H 0.5691 0.0753 0.4511 0.036 Uiso 1 1 calc R
C32 C 0.4770(5) 0.1912(4) 0.4549(3) 0.0259(13) Uani 1 1 d .
H32 H 0.4670 0.1910 0.5039 0.031 Uiso 1 1 calc R
C31 C 0.4313(5) 0.2592(4) 0.4136(3) 0.0188(11) Uani 1 1 d .
C30 C 0.1637(5) 0.4186(5) 0.4100(3) 0.0237(13) Uani 1 1 d .
H30 H 0.1836 0.4746 0.4325 0.028 Uiso 1 1 calc R

loop_
_atom_site_aniso_label
_atom_site_aniso_U_11
_atom_site_aniso_U_22
_atom_site_aniso_U_33
_atom_site_aniso_U_23
_atom_site_aniso_U_13
_atom_site_aniso_U_12
C19 0.030(3) 0.010(2) 0.012(2) 0.0068(19) -0.005(2) -0.005(2)
C18 0.019(3) 0.031(3) 0.018(3) -0.001(2) 0.000(2) 0.001(2)
C17 0.024(3) 0.040(4) 0.019(3) -0.003(3) 0.005(2) 0.004(3)
C16 0.015(3) 0.036(4) 0.031(3) -0.004(3) 0.007(2) 0.005(3)
C15 0.020(3) 0.054(5) 0.032(4) -0.008(3) -0.003(3) 0.001(3)
C14 0.022(3) 0.043(4) 0.020(3) -0.010(3) 0.001(2) -0.001(3)
C13 0.015(3) 0.022(3) 0.021(3) -0.001(2) 0.002(2) -0.003(2)
C12 0.024(3) 0.019(3) 0.018(3) 0.001(2) 0.002(2) 0.002(2)
C11 0.024(3) 0.026(3) 0.024(3) -0.001(2) -0.001(2) 0.004(2)
C10 0.039(4) 0.021(3) 0.024(3) 0.004(2) -0.001(3) 0.003(3)
C9 0.029(3) 0.022(3) 0.029(3) 0.002(2) 0.007(3) -0.001(3)
C8 0.021(3) 0.023(3) 0.019(3) 0.000(2) 0.002(2) -0.003(2)
C7 0.022(3) 0.017(2) 0.015(2) -0.001(2) 0.000(2) -0.002(2)
C6 0.011(2) 0.020(3) 0.015(2) -0.002(2) -0.0006(19) 0.000(2)
C5 0.017(3) 0.021(3) 0.020(3) -0.001(2) 0.002(2) -0.007(2)
Cl5 0.0269(7) 0.0258(7) 0.0156(6) 0.0023(5) -0.0066(5) -0.0071(6)
C4 0.021(3) 0.023(3) 0.024(3) -0.004(2) -0.001(3) -0.003(2)
Cl4 0.0153(7) 0.0208(6) 0.0172(6) -0.0001(5) -0.0005(4) 0.0010(5)
C3 0.020(3) 0.027(3) 0.018(3) -0.005(2) -0.004(2) -0.001(2)
Cl3 0.0162(6) 0.0247(7) 0.0176(6) 0.0018(5) -0.0025(5) 0.0029(5)
C2 0.018(3) 0.024(3) 0.019(3) -0.003(2) 0.002(2) 0.001(2)
P2 0.0169(7) 0.0170(7) 0.0156(6) -0.0003(5) -0.0010(5) -0.0021(5)
Cl2 0.0256(7) 0.0256(7) 0.0192(6) 0.0034(5) -0.0074(5) 0.0010(6)
C1 0.011(2) 0.021(3) 0.017(3) 0.003(2) -0.0020(19) -0.001(2)
P1 0.0129(6) 0.0173(6) 0.0148(6) -0.0005(5) 0.0004(5) -0.0027(5)
Cl1 0.0222(7) 0.0311(8) 0.0167(6) -0.0011(5) 0.0043(5) 0.0002(6)
Pd1 0.01397(17) 0.01608(18) 0.01317(16) -0.00020(15) -0.00034(14) -0.00175(15)
Sb1 0.01457(15) 0.01838(16) 0.01240(14) 0.00100(13) -0.00037(13) -0.00017(13)
C29 0.020(3) 0.048(4) 0.033(3) 0.003(3) -0.004(3) 0.001(3)
C28 0.020(3) 0.054(5) 0.022(3) 0.008(3) -0.004(2) -0.014(3)
C27 0.042(4) 0.038(4) 0.033(4) 0.001(3) -0.015(3) -0.019(4)
C26 0.036(4) 0.025(3) 0.035(4) -0.001(3) -0.008(3) -0.008(3)
C25 0.020(3) 0.024(3) 0.013(2) 0.004(2) -0.001(2) -0.007(2)
C24 0.020(3) 0.022(3) 0.015(3) 0.001(2) -0.002(2) 0.000(2)
C23 0.024(3) 0.024(3) 0.024(3) 0.003(2) 0.000(2) -0.004(2)
C22 0.028(3) 0.019(3) 0.032(3) 0.008(3) 0.003(3) -0.004(2)
C21 0.020(3) 0.030(3) 0.017(3) 0.007(2) 0.003(2) -0.001(2)
C20 0.021(3) 0.024(3) 0.016(2) 0.004(2) -0.002(2) 0.006(2)
C36 0.032(4) 0.025(3) 0.022(3) -0.002(2) 0.003(3) 0.000(3)
C35 0.030(4) 0.034(4) 0.026(3) -0.006(3) 0.003(3) -0.004(3)
C34 0.023(3) 0.020(3) 0.035(3) -0.009(2) 0.004(3) 0.000(2)
C33 0.028(3) 0.026(3) 0.037(4) 0.001(3) -0.001(3) 0.003(3)
C32 0.027(3) 0.025(3) 0.026(3) 0.002(2) -0.001(3) 0.000(3)
C31 0.022(3) 0.015(2) 0.019(2) -0.0009(19) 0.001(2) -0.006(2)
C30 0.021(3) 0.027(3) 0.023(3) 0.000(2) -0.008(2) -0.003(2)

loop_
_atom_type_symbol
_atom_type_description
_atom_type_scat_dispersion_real
_atom_type_scat_dispersion_imag
_atom_type_scat_source
C C 0.0033 0.0016 'International Tables Vol C Tables 4.2.6.8 and 6.1.1.4'
H H 0.0000 0.0000 'International Tables Vol C Tables 4.2.6.8 and 6.1.1.4'
Cl Cl 0.1484 0.1585 'International Tables Vol C Tables 4.2.6.8 and 6.1.1.4'
P P 0.1023 0.0942 'International Tables Vol C Tables 4.2.6.8 and 6.1.1.4'
Pd Pd -0.9988 1.0072 'International Tables Vol C Tables 4.2.6.8 and 6.1.1.4'
Sb Sb -0.5866 1.5461 'International Tables Vol C Tables 4.2.6.8 and 6.1.1.4'

loop_
_geom_angle_atom_site_label_1
_geom_angle_atom_site_label_2
_geom_angle_atom_site_label_3
_geom_angle
C24 C19 Sb1 128.9(4)
C24 C19 C20 119.4(5)
C20 C19 Sb1 111.6(4)
C17 C18 H18 120.1
C17 C18 C13 119.8(6)
C13 C18 H18 120.1
C18 C17 H17 120.2
C16 C17 C18 119.6(6)
C16 C17 H17 120.2
C17 C16 H16 119.6
C17 C16 C15 120.8(6)
C15 C16 H16 119.6
C16 C15 H15 120.1
C14 C15 C16 119.8(6)
C14 C15 H15 120.1
C15 C14 H14 119.9
C13 C14 C15 120.2(6)
C13 C14 H14 119.9
C18 C13 P1 116.0(4)
C14 C13 C18 119.6(6)
C14 C13 P1 124.3(5)
C11 C12 H12 120.1
C11 C12 C7 119.8(6)
C7 C12 H12 120.1
C12 C11 H11 119.7
C10 C11 C12 120.6(6)
C10 C11 H11 119.7
C11 C10 H10 119.9
C9 C10 C11 120.1(6)
C9 C10 H10 119.9
C10 C9 H9 119.5
C10 C9 C8 121.0(6)
C8 C9 H9 119.5
C9 C8 H8 120.2
C7 C8 C9 119.5(6)
C7 C8 H8 120.2
C12 C7 P1 118.9(4)
C8 C7 C12 119.0(5)
C8 C7 P1 122.1(5)
C5 C6 P1 114.8(4)
C1 C6 C5 116.4(5)
C1 C6 P1 128.7(4)
C6 C5 H5 118.9
C4 C5 C6 122.2(5)
C4 C5 H5 118.9
C5 C4 H4 120.4
C3 C4 C5 119.2(5)
C3 C4 H4 120.4
Pd1 Cl4 Sb1 80.46(4)
C4 C3 H3 120.0
C2 C3 C4 120.0(5)
C2 C3 H3 120.0
C3 C2 H2 119.9
C3 C2 C1 120.2(5)
C1 C2 H2 119.9
C25 P2 Pd1 117.76(19)
C25 P2 C24 102.6(3)
C25 P2 C31 105.9(3)
C24 P2 Pd1 112.95(19)
C31 P2 Pd1 109.89(19)
C31 P2 C24 107.0(3)
C6 C1 Sb1 127.8(4)
C2 C1 C6 121.9(5)
C2 C1 Sb1 110.3(4)
C13 P1 C6 107.0(3)
C13 P1 Pd1 107.9(2)
C7 P1 C13 105.3(3)
C7 P1 C6 102.8(3)
C7 P1 Pd1 120.00(19)
C6 P1 Pd1 112.92(19)
Cl5 Pd1 Cl4 165.82(5)
Cl5 Pd1 Sb1 138.93(4)
Cl4 Pd1 Sb1 55.24(3)
P2 Pd1 Cl5 93.84(5)
P2 Pd1 Cl4 87.14(5)
P2 Pd1 Sb1 86.29(4)
P1 Pd1 Cl5 93.33(5)
P1 Pd1 Cl4 86.59(5)
P1 Pd1 P2 172.30(5)
P1 Pd1 Sb1 86.45(4)
C19 Sb1 Cl4 81.36(16)
C19 Sb1 Cl3 92.52(15)
C19 Sb1 Cl2 91.59(15)
C19 Sb1 C1 164.7(2)
C19 Sb1 Cl1 97.38(16)
C19 Sb1 Pd1 83.92(14)
Cl4 Sb1 Pd1 44.29(3)
Cl3 Sb1 Cl4 106.03(4)
Cl3 Sb1 Pd1 61.73(3)
Cl2 Sb1 Cl4 82.30(5)
Cl2 Sb1 Cl3 171.19(5)
Cl2 Sb1 Pd1 126.53(4)
C1 Sb1 Cl4 83.44(15)
C1 Sb1 Cl3 89.81(14)
C1 Sb1 Cl2 88.27(14)
C1 Sb1 Cl1 97.91(15)
C1 Sb1 Pd1 83.86(14)
Cl1 Sb1 Cl4 169.05(5)
Cl1 Sb1 Cl3 84.87(5)
Cl1 Sb1 Cl2 86.88(5)
Cl1 Sb1 Pd1 146.59(4)
C28 C29 H29 119.7
C28 C29 C30 120.5(7)
C30 C29 H29 119.7
C29 C28 H28 120.2
C29 C28 C27 119.6(6)
C27 C28 H28 120.2
C28 C27 H27 119.3
C28 C27 C26 121.4(7)
C26 C27 H27 119.3
C27 C26 H26 120.5
C25 C26 C27 119.1(7)
C25 C26 H26 120.5
C26 C25 P2 123.1(5)
C30 C25 P2 117.6(4)
C30 C25 C26 119.2(6)
C19 C24 P2 127.5(4)
C19 C24 C23 118.3(5)
C23 C24 P2 114.2(4)
C24 C23 H23 119.4
C22 C23 C24 121.2(6)
C22 C23 H23 119.4
C23 C22 H22 119.6
C21 C22 C23 120.8(6)
C21 C22 H22 119.6
C22 C21 H21 120.4
C22 C21 C20 119.1(5)
C20 C21 H21 120.4
C19 C20 C21 121.1(6)
C19 C20 H20 119.4
C21 C20 H20 119.4
C35 C36 H36 120.4
C35 C36 C31 119.2(6)
C31 C36 H36 120.4
C36 C35 H35 119.9
C34 C35 C36 120.1(6)
C34 C35 H35 119.9
C35 C34 H34 119.6
C35 C34 C33 120.8(6)
C33 C34 H34 119.6
C34 C33 H33 120.4
C34 C33 C32 119.3(6)
C32 C33 H33 120.4
C33 C32 H32 120.1
C31 C32 C33 119.9(6)
C31 C32 H32 120.1
C36 C31 P2 115.3(5)
C32 C31 P2 124.0(5)
C32 C31 C36 120.7(6)
C29 C30 H30 119.9
C25 C30 C29 120.2(6)
C25 C30 H30 119.9

loop_
_geom_bond_atom_site_label_1
_geom_bond_atom_site_label_2
_geom_bond_distance
C19 Sb1 2.155(5)
C19 C24 1.394(8)
C19 C20 1.395(8)
C18 H18 0.9300
C18 C17 1.388(8)
C18 C13 1.396(8)
C17 H17 0.9300
C17 C16 1.365(9)
C16 H16 0.9300
C16 C15 1.381(9)
C15 H15 0.9300
C15 C14 1.379(9)
C14 H14 0.9300
C14 C13 1.373(8)
C13 P1 1.814(6)
C12 H12 0.9300
C12 C11 1.379(8)
C12 C7 1.408(8)
C11 H11 0.9300
C11 C10 1.377(9)
C10 H10 0.9300
C10 C9 1.354(10)
C9 H9 0.9300
C9 C8 1.395(9)
C8 H8 0.9300
C8 C7 1.389(8)
C7 P1 1.804(6)
C6 C5 1.404(8)
C6 C1 1.390(7)
C6 P1 1.824(6)
C5 H5 0.9300
C5 C4 1.383(8)
Cl5 Pd1 2.2988(14)
C4 H4 0.9300
C4 C3 1.380(9)
Cl4 Pd1 2.3193(14)
Cl4 Sb1 2.7286(14)
C3 H3 0.9300
C3 C2 1.376(8)
Cl3 Sb1 2.4620(14)
C2 H2 0.9300
C2 C1 1.378(8)
P2 Pd1 2.2927(15)
P2 C25 1.809(6)
P2 C24 1.843(6)
P2 C31 1.824(6)
Cl2 Sb1 2.4327(13)
C1 Sb1 2.174(6)
P1 Pd1 2.2894(14)
Cl1 Sb1 2.3551(14)
Pd1 Sb1 3.2752(5)
C29 H29 0.9300
C29 C28 1.360(10)
C29 C30 1.390(9)
C28 H28 0.9300
C28 C27 1.365(11)
C27 H27 0.9300
C27 C26 1.390(10)
C26 H26 0.9300
C26 C25 1.390(9)
C25 C30 1.384(9)
C24 C23 1.409(8)
C23 H23 0.9300
C23 C22 1.373(9)
C22 H22 0.9300
C22 C21 1.365(9)
C21 H21 0.9300
C21 C20 1.396(9)
C20 H20 0.9300
C36 H36 0.9300
C36 C35 1.385(9)
C36 C31 1.391(8)
C35 H35 0.9300
C35 C34 1.373(10)
C34 H34 0.9300
C34 C33 1.381(9)
C33 H33 0.9300
C33 C32 1.396(9)
C32 H32 0.9300
C32 C31 1.370(8)
C30 H30 0.9300

loop_
_geom_torsion_atom_site_label_1
_geom_torsion_atom_site_label_2
_geom_torsion_atom_site_label_3
_geom_torsion_atom_site_label_4
_geom_torsion
C19 C24 C23 C22 -0.5(9)
C18 C17 C16 C15 -0.7(11)
C18 C13 P1 C7 -62.9(5)
C18 C13 P1 C6 -171.8(5)
C18 C13 P1 Pd1 66.4(5)
C17 C18 C13 C14 -1.7(10)
C17 C18 C13 P1 -179.9(5)
C17 C16 C15 C14 0.7(12)
C16 C15 C14 C13 -1.2(11)
C15 C14 C13 C18 1.7(10)
C15 C14 C13 P1 179.7(6)
C14 C13 P1 C7 119.0(6)
C14 C13 P1 C6 10.1(6)
C14 C13 P1 Pd1 -111.7(5)
C13 C18 C17 C16 1.2(10)
C12 C11 C10 C9 0.5(10)
C12 C7 P1 C13 164.6(5)
C12 C7 P1 C6 -83.5(5)
C12 C7 P1 Pd1 42.9(5)
C11 C12 C7 C8 0.6(9)
C11 C12 C7 P1 178.9(5)
C11 C10 C9 C8 -0.2(10)
C10 C9 C8 C7 0.1(9)
C9 C8 C7 C12 -0.3(9)
C9 C8 C7 P1 -178.5(5)
C8 C7 P1 C13 -17.1(6)
C8 C7 P1 C6 94.8(5)
C8 C7 P1 Pd1 -138.9(4)
C7 C12 C11 C10 -0.7(9)
C6 C5 C4 C3 -2.1(9)
C5 C6 C1 C2 0.3(8)
C5 C6 C1 Sb1 -178.0(4)
C5 C6 P1 C13 58.2(5)
C5 C6 P1 C7 -52.4(5)
C5 C6 P1 Pd1 176.8(4)
C5 C4 C3 C2 1.4(9)
C4 C3 C2 C1 0.0(9)
C3 C2 C1 C6 -0.9(9)
C3 C2 C1 Sb1 177.6(5)
P2 C25 C30 C29 -175.2(5)
P2 C24 C23 C22 -179.4(5)
C1 C6 C5 C4 1.3(9)
C1 C6 P1 C13 -124.3(5)
C1 C6 P1 C7 125.0(5)
C1 C6 P1 Pd1 -5.7(6)
P1 C6 C5 C4 179.1(5)
P1 C6 C1 C2 -177.2(5)
P1 C6 C1 Sb1 4.6(8)
Pd1 P2 C25 C26 140.6(5)
Pd1 P2 C25 C30 -43.1(5)
Pd1 P2 C24 C19 4.7(6)
Pd1 P2 C24 C23 -176.6(4)
Pd1 P2 C31 C36 -67.4(5)
Pd1 P2 C31 C32 109.1(5)
Sb1 C19 C24 P2 2.1(8)
Sb1 C19 C24 C23 -176.6(4)
Sb1 C19 C20 C21 178.1(5)
C29 C28 C27 C26 -0.2(11)
C28 C29 C30 C25 0.3(10)
C28 C27 C26 C25 1.8(11)
C27 C26 C25 P2 174.0(5)
C27 C26 C25 C30 -2.2(10)
C26 C25 C30 C29 1.3(9)
C25 P2 C24 C19 -123.1(6)
C25 P2 C24 C23 55.6(5)
C25 P2 C31 C36 60.7(5)
C25 P2 C31 C32 -122.8(5)
C24 C19 C20 C21 1.6(9)
C24 P2 C25 C26 -94.8(6)
C24 P2 C25 C30 81.5(5)
C24 P2 C31 C36 169.6(5)
C24 P2 C31 C32 -13.9(6)
C24 C23 C22 C21 1.0(10)
C23 C22 C21 C20 -0.2(10)
C22 C21 C20 C19 -1.1(9)
C20 C19 C24 P2 177.9(5)
C20 C19 C24 C23 -0.7(9)
C36 C35 C34 C33 -2.2(11)
C35 C36 C31 P2 177.8(5)
C35 C36 C31 C32 1.2(10)
C35 C34 C33 C32 1.4(10)
C34 C33 C32 C31 0.7(10)
C33 C32 C31 P2 -178.3(5)
C33 C32 C31 C36 -1.9(10)
C31 P2 C25 C26 17.2(6)
C31 P2 C25 C30 -166.4(4)
C31 P2 C24 C19 125.7(6)
C31 P2 C24 C23 -55.5(5)
C31 C36 C35 C34 0.9(10)
C30 C29 C28 C27 -0.8(10)

loop_
_twin_individual_id
_twin_individual_mass_fraction_refined
1 0.55(2)
2 0.45(2)
